data_4320827
loop_
_publ_author_name
'Sheyi Wang'
'Michael S. Wemple'
'Jae Yoo'
'Kirsten Folting'
'John C. Huffman'
'Karl S. Hagen'
'David N. Hendrickson'
'George Christou'

_publ_section_title
;
 Tetranuclear Manganese Carboxylate Complexes with a Trigonal Pyramidal
 Metal Topology via Controlled Potential Electrolysis
;
_journal_name_full 'Inorganic Chemistry'
_journal_page_first 1501
_journal_page_last 1513
_journal_paper_doi 10.1021/ic991068m
_journal_volume 39
_journal_year 2000
_chemical_formula_sum 'C53 H45 Mn4 O17'
_chemical_formula_weight 1173.68
_space_group_IT_number 14
_symmetry_cell_setting monoclinic
_symmetry_space_group_name_Hall '-P 2yn'
_symmetry_space_group_name_H-M 'P 1 21/n 1'
_audit_creation_method 'minor manual editing of SDT2CIF v. 1.1 BETA  output'
_cell_angle_alpha 90
_cell_angle_beta 103.740(8)
_cell_angle_gamma 90
_cell_formula_units_Z 4
_cell_length_a 13.549(2)
_cell_length_b 22.338(4)
_cell_length_c 16.618(2)
_cell_measurement_reflns_used 120
_cell_measurement_theta_max 15.36
_cell_measurement_theta_min 12.35
_cell_volume 4885.6(13)
_computing_cell_refinement 'XTEL, local package'
_computing_data_collection 'NPS, local program'
_computing_data_reduction 'XTEL, local package'
_computing_molecular_graphics 'XTEL, local package'
_computing_publication_material 'XTEL, local package'
_computing_structure_refinement 'XTEL, local package'
_computing_structure_solution MULTAN78
_diffrn_measured_fraction_theta_full 0
_diffrn_measurement_device_type 'refurbished Picker diffractometer'
_diffrn_measurement_method '\q/2\q scans'
_diffrn_radiation_type 'Mo K\a'
_diffrn_radiation_wavelength 0.71069
_diffrn_reflns_av_R_equivalents 0.042
_diffrn_reflns_number 11744
_diffrn_reflns_theta_full 0
_diffrn_standards_decay_% 0.5
_diffrn_standards_interval_count 300
_diffrn_standards_number 4
_exptl_absorpt_coefficient_mu 1.0864
_exptl_absorpt_correction_type none
_exptl_absorpt_process_details none
_exptl_crystal_density_diffrn 1.596
_exptl_crystal_density_method 'not measured'
_exptl_crystal_F_000 2396
_refine_ls_abs_structure_details none
_refine_ls_extinction_coef -0.2157E-7
_refine_ls_extinction_expression
;

Larson, A. C. (1967).  Acta Cryst. 23, p. 664.  Eq. (3)

;
_refine_ls_extinction_method Zachariasen
_refine_ls_goodness_of_fit_ref 0.9157
_refine_ls_matrix_type full
_refine_ls_R_factor_gt 0.0463
_refine_ls_shift/su_max 0.0183
_refine_ls_structure_factor_coef F
_refine_ls_weighting_details w^-1^=\s^2^(F)+(.07F)^2^
_refine_ls_weighting_scheme calc
_refine_ls_wR_factor_ref 0.0445
_reflns_number_gt 3945
_reflns_number_total 6424
_reflns_threshold_expression F^2^>2.33\s(F^2^)
_cod_data_source_file ic991068m_4.cif
_cod_data_source_block '[Mn4O3(O2CMe)4(dbm)3]'
_cod_original_cell_volume 4885.5(13)
_cod_original_sg_symbol_H-M 'P 21/n'
_cod_database_code 4320827

loop_
_symmetry_equiv_pos_as_xyz
x,y,z
1/2-x,1/2+y,1/2-z
1/2+x,1/2-y,1/2+z
-x,-y,-z

loop_
_atom_site_label
_atom_site_type_symbol
_atom_site_fract_x
_atom_site_fract_y
_atom_site_fract_z
_atom_site_U_iso_or_equiv
_atom_site_adp_type
_atom_site_occupancy
_atom_site_disorder_group
_atom_site_disorder_assembly
Mn1 Mn 0.70894(10) 0.81848(4) 0.93756(4) 0.0155(2) Uani 1 0 .
Mn2 Mn 0.74701(10) 0.81430(4) 0.77856(4) 0.0155(2) Uani 1 0 .
Mn3 Mn 0.56634(10) 0.74580(3) 0.83306(5) 0.0169(3) Uani 1 0 .
Mn4 Mn 0.56924(10) 0.88954(3) 0.82741(5) 0.0162(3) Uani 1 0 .
O5 O 0.7113(2) 0.75997(10) 0.8579(2) 0.0174(12) Uani 1 0 .
O6 O 0.5690(2) 0.8189(2) 0.8949(2) 0.0159(12) Uani 1 0 .
O7 O 0.7122(2) 0.87388(10) 0.8534(2) 0.0153(12) Uani 1 0 .
O8 O 0.5745(2) 0.8145(2) 0.7320(2) 0.0197(12) Uani 1 0 .
O9 O 0.8540(2) 0.8194(2) 0.9793(2) 0.0186(12) Uani 1 0 .
C10 C 0.9208(4) 0.8207(2) 0.9344(3) 0.019(2) Uani 1 0 .
O11 O 0.8999(2) 0.8168(2) 0.8574(2) 0.0207(15) Uani 1 0 .
C12 C 1.0272(4) 0.8278(2) 0.9830(3) 0.025(2) Uani 1 0 .
O13 O 0.6996(2) 0.8798(2) 1.0198(2) 0.0178(12) Uani 1 0 .
C14 C 0.6369(4) 0.9232(2) 1.0086(3) 0.021(2) Uani 1 0 .
O15 O 0.5839(3) 0.9401(2) 0.9400(2) 0.0208(15) Uani 1 0 .
C16 C 0.6263(5) 0.9544(3) 1.0871(3) 0.032(3) Uani 1 0 .
O17 O 0.5828(3) 0.6975(2) 0.9468(2) 0.0238(18) Uani 1 0 .
C18 C 0.6387(4) 0.7147(2) 1.0138(3) 0.027(2) Uani 1 0 .
O19 O 0.6996(3) 0.7602(2) 1.0222(2) 0.0214(17) Uani 1 0 .
C20 C 0.6356(5) 0.6824(3) 1.0916(4) 0.038(3) Uani 1 0 .
O21 O 0.7728(3) 0.8742(2) 0.7033(2) 0.0202(12) Uani 1 0 .
C22 C 0.7971(4) 0.8647(2) 0.6331(3) 0.0198(19) Uani 1 0 .
C23 C 0.8135(4) 0.8090(2) 0.6031(3) 0.024(2) Uani 1 0 .
C24 C 0.8011(4) 0.7547(2) 0.6405(3) 0.017(2) Uani 1 0 .
O25 O 0.7780(2) 0.7503(2) 0.7120(2) 0.0193(12) Uani 1 0 .
C26 C 0.8089(4) 0.9186(3) 0.5854(3) 0.024(2) Uani 1 0 .
C27 C 0.7592(5) 0.9711(3) 0.5959(3) 0.034(2) Uani 1 0 .
C28 C 0.7684(6) 1.0219(3) 0.5501(4) 0.051(3) Uani 1 0 .
C29 C 0.8284(6) 1.0200(3) 0.4935(4) 0.050(3) Uani 1 0 .
C30 C 0.8794(5) 0.9686(3) 0.4824(4) 0.038(3) Uani 1 0 .
C31 C 0.8697(4) 0.9183(3) 0.5273(3) 0.031(2) Uani 1 0 .
C32 C 0.8125(4) 0.6979(2) 0.5990(3) 0.023(2) Uani 1 0 .
C33 C 0.7626(4) 0.6474(3) 0.6151(3) 0.028(2) Uani 1 0 .
C34 C 0.7708(6) 0.5942(3) 0.5745(4) 0.049(3) Uani 1 0 .
C35 C 0.8302(7) 0.5924(3) 0.5162(4) 0.058(4) Uani 1 0 .
C36 C 0.8818(5) 0.6419(3) 0.5005(4) 0.041(3) Uani 1 0 .
C37 C 0.8738(4) 0.6947(3) 0.5414(3) 0.032(2) Uani 1 0 .
O38 O 0.5716(2) 0.6759(2) 0.7664(2) 0.0200(12) Uani 1 0 .
C39 C 0.4970(4) 0.6417(2) 0.7309(3) 0.0198(19) Uani 1 0 .
C40 C 0.3957(4) 0.6527(2) 0.7317(3) 0.0224(19) Uani 1 0 .
C41 C 0.3639(4) 0.6993(2) 0.7753(3) 0.022(2) Uani 1 0 .
O42 O 0.4220(3) 0.7403(2) 0.8155(2) 0.0211(12) Uani 1 0 .
C43 C 0.5219(4) 0.5867(2) 0.6910(3) 0.0197(19) Uani 1 0 .
C44 C 0.6139(4) 0.5580(2) 0.7228(3) 0.0210(19) Uani 1 0 .
C45 C 0.6366(4) 0.5041(3) 0.6903(3) 0.027(2) Uani 1 0 .
C46 C 0.5677(4) 0.4791(2) 0.6243(4) 0.029(2) Uani 1 0 .
C47 C 0.4750(4) 0.5066(3) 0.5921(3) 0.029(2) Uani 1 0 .
C48 C 0.4514(4) 0.5611(2) 0.6246(3) 0.024(2) Uani 1 0 .
C49 C 0.2562(4) 0.7008(2) 0.7812(3) 0.0224(19) Uani 1 0 .
C50 C 0.2345(4) 0.7172(3) 0.8557(4) 0.029(2) Uani 1 0 .
C51 C 0.1350(5) 0.7157(3) 0.8638(4) 0.039(3) Uani 1 0 .
C52 C 0.0581(5) 0.7007(3) 0.7967(4) 0.043(3) Uani 1 0 .
C53 C 0.0787(4) 0.6842(3) 0.7228(4) 0.036(2) Uani 1 0 .
C54 C 0.1782(4) 0.6837(3) 0.7150(3) 0.029(2) Uani 1 0 .
O55 O 0.4244(3) 0.8961(2) 0.8042(2) 0.0198(12) Uani 1 0 .
C56 C 0.3653(4) 0.9337(2) 0.7574(3) 0.0193(18) Uani 1 0 .
C57 C 0.4008(4) 0.9778(2) 0.7119(3) 0.0231(18) Uani 1 0 .
C58 C 0.5030(4) 0.9885(2) 0.7143(3) 0.0197(18) Uani 1 0 .
O59 O 0.5780(2) 0.9575(2) 0.7576(2) 0.0202(12) Uani 1 0 .
C60 C 0.2556(4) 0.9267(2) 0.7548(3) 0.0207(18) Uani 1 0 .
C61 C 0.2222(4) 0.8755(2) 0.7870(3) 0.0229(18) Uani 1 0 .
C62 C 0.1203(4) 0.8665(3) 0.7826(3) 0.029(2) Uani 1 0 .
C63 C 0.0513(4) 0.9089(3) 0.7471(3) 0.034(2) Uani 1 0 .
C64 C 0.0824(4) 0.9613(3) 0.7170(3) 0.028(2) Uani 1 0 .
C65 C 0.1845(4) 0.9706(3) 0.7202(3) 0.025(2) Uani 1 0 .
C66 C 0.5315(4) 1.0384(2) 0.6656(3) 0.0208(19) Uani 1 0 .
C67 C 0.6171(4) 1.0726(2) 0.6995(3) 0.0265(19) Uani 1 0 .
C68 C 0.6404(4) 1.1219(3) 0.6577(4) 0.031(2) Uani 1 0 .
C69 C 0.5823(5) 1.1365(3) 0.5806(4) 0.035(2) Uani 1 0 .
C70 C 0.4969(5) 1.1023(3) 0.5458(4) 0.042(2) Uani 1 0 .
C71 C 0.4708(4) 1.0536(3) 0.5882(3) 0.032(2) Uani 1 0 .
C72 C 0.5297(4) 0.8080(2) 0.6538(3) 0.0243(19) Uani 1 0 .
O73 O 0.5763(3) 0.7993(2) 0.6007(2) 0.0311(15) Uani 1 0 .
C74 C 0.4138(4) 0.8113(3) 0.6319(3) 0.034(2) Uani 1 0 .
H1 H 1.0482 0.7923 1.0138 0.0374 Uiso 1 0 .
H2 H 1.0702 0.8348 0.9464 0.0374 Uiso 1 0 .
H3 H 1.0313 0.8607 1.0198 0.0374 Uiso 1 0 .
H4 H 0.6899 0.9711 1.1145 0.0446 Uiso 1 0 .
H5 H 0.5771 0.9853 1.0735 0.0446 Uiso 1 0 .
H6 H 0.6054 0.9263 1.1226 0.0446 Uiso 1 0 .
H7 H 0.6104 0.7084 1.1272 0.0507 Uiso 1 0 .
H8 H 0.5923 0.6485 1.0786 0.0507 Uiso 1 0 .
H9 H 0.7021 0.6696 1.1183 0.0507 Uiso 1 0 .
H10 H 0.835 0.8076 0.5527 0.0368 Uiso 1 0 .
H11 H 0.7183 0.9724 0.635 0.0464 Uiso 1 0 .
H12 H 0.7338 1.0577 0.5576 0.0634 Uiso 1 0 .
H13 H 0.8345 1.0546 0.4619 0.0627 Uiso 1 0 .
H14 H 0.921 0.9679 0.4438 0.0502 Uiso 1 0 .
H15 H 0.9047 0.8828 0.5192 0.0433 Uiso 1 0 .
H16 H 0.722 0.649 0.6545 0.0404 Uiso 1 0 .
H17 H 0.7366 0.5592 0.586 0.0612 Uiso 1 0 .
H18 H 0.8347 0.5563 0.4871 0.0705 Uiso 1 0 .
H19 H 0.9231 0.64 0.4617 0.0536 Uiso 1 0 .
H20 H 0.9097 0.7291 0.5306 0.0451 Uiso 1 0 .
H21 H 0.3452 0.6268 0.7006 0.035 Uiso 1 0 .
H22 H 0.6621 0.5757 0.7675 0.0337 Uiso 1 0 .
H23 H 0.6991 0.4845 0.7134 0.0398 Uiso 1 0 .
H24 H 0.5839 0.4427 0.6006 0.042 Uiso 1 0 .
H25 H 0.4272 0.4883 0.5478 0.0418 Uiso 1 0 .
H26 H 0.3885 0.5804 0.6018 0.0369 Uiso 1 0 .
H27 H 0.2876 0.7294 0.901 0.0419 Uiso 1 0 .
H28 H 0.1201 0.725 0.9154 0.0518 Uiso 1 0 .
H29 H -0.0104 0.7018 0.8015 0.0552 Uiso 1 0 .
H30 H 0.025 0.6732 0.6773 0.0484 Uiso 1 0 .
H31 H 0.193 0.6717 0.6643 0.0413 Uiso 1 0 .
H32 H 0.3518 1.0024 0.6767 0.0357 Uiso 1 0 .
H33 H 0.2703 0.8461 0.8125 0.0356 Uiso 1 0 .
H34 H 0.0983 0.8308 0.8042 0.0421 Uiso 1 0 .
H35 H -0.0189 0.9022 0.743 0.0466 Uiso 1 0 .
H36 H 0.0339 0.9912 0.694 0.0403 Uiso 1 0 .
H37 H 0.206 1.0065 0.6991 0.0381 Uiso 1 0 .
H38 H 0.6597 1.0619 0.7517 0.0391 Uiso 1 0 .
H39 H 0.6973 1.1461 0.6824 0.0441 Uiso 1 0 .
H40 H 0.6003 1.1696 0.5512 0.0479 Uiso 1 0 .
H41 H 0.4561 1.1124 0.4927 0.0546 Uiso 1 0 .
H42 H 0.412 1.0307 0.5646 0.045 Uiso 1 0 .
H43 H 0.3925 0.8485 0.606 0.0468 Uiso 1 0 .
H44 H 0.3869 0.7796 0.5951 0.0468 Uiso 1 0 .
H45 H 0.3898 0.8078 0.681 0.0468 Uiso 1 0 .

loop_
_atom_site_aniso_label
_atom_site_aniso_U_11
_atom_site_aniso_U_22
_atom_site_aniso_U_33
_atom_site_aniso_U_12
_atom_site_aniso_U_13
_atom_site_aniso_U_23
Mn1 0.0169(4) 0.0167(4) 0.0127(4) 0.0016(4) 0.0033(3) 0.0004(4)
Mn2 0.0163(4) 0.0172(4) 0.0139(4) 0.0004(4) 0.0056(3) -0.0007(4)
Mn3 0.0171(5) 0.0162(5) 0.0182(4) -0.0009(4) 0.0060(4) -0.0022(4)
Mn4 0.0154(4) 0.0174(5) 0.0160(4) 0.0025(4) 0.0040(3) 0.0011(4)
O5 0.015(2) 0.019(2) 0.019(2) 0.002(2) 0.005(2) 0.000(2)
O6 0.015(2) 0.020(2) 0.013(2) -0.001(2) 0.0047(10) -0.001(2)
O7 0.018(2) 0.017(2) 0.011(2) 0.001(2) 0.004(2) 0.001(2)
O8 0.015(2) 0.023(2) 0.021(2) 0.001(2) 0.005(2) -0.004(2)
O9 0.015(2) 0.025(2) 0.016(2) 0.001(2) 0.003(2) -0.001(2)
C10 0.020(3) 0.012(3) 0.022(4) 0.005(3) -0.001(3) -0.000(3)
O11 0.020(2) 0.023(2) 0.019(3) -0.003(2) 0.005(2) 0.001(2)
C12 0.021(4) 0.026(4) 0.026(4) 0.003(3) 0.003(3) -0.001(3)
O13 0.019(2) 0.020(2) 0.014(2) -0.000(2) 0.003(2) -0.002(2)
C14 0.026(4) 0.016(4) 0.022(4) 0.000(3) 0.010(3) 0.001(3)
O15 0.023(2) 0.022(2) 0.018(3) 0.006(2) 0.005(2) 0.001(2)
C16 0.052(5) 0.023(4) 0.020(4) 0.010(4) 0.007(3) 0.001(3)
O17 0.032(3) 0.020(3) 0.021(3) -0.001(2) 0.009(2) 0.001(2)
C18 0.032(4) 0.025(4) 0.027(4) 0.008(3) 0.015(4) 0.001(3)
O19 0.029(3) 0.019(3) 0.018(2) 0.003(2) 0.008(2) 0.002(2)
C20 0.051(5) 0.031(4) 0.035(4) -0.010(4) 0.015(4) 0.006(4)
O21 0.026(2) 0.020(2) 0.015(2) 0.002(2) 0.005(2) 0.003(2)
C22 0.016(3) 0.022(3) 0.021(3) -0.001(2) 0.003(3) 0.002(3)
C23 0.027(3) 0.029(4) 0.020(3) -0.004(3) 0.013(3) -0.005(3)
C24 0.009(3) 0.027(4) 0.015(3) 0.002(2) 0.003(2) 0.002(3)
O25 0.019(2) 0.020(2) 0.020(2) 0.005(2) 0.007(2) 0.001(2)
C26 0.024(3) 0.033(4) 0.014(3) 0.001(3) 0.002(3) 0.003(3)
C27 0.046(4) 0.040(4) 0.017(3) 0.004(3) 0.012(3) 0.002(3)
C28 0.096(6) 0.023(4) 0.033(4) 0.011(4) 0.016(4) 0.006(3)
C29 0.085(6) 0.038(5) 0.028(4) -0.011(4) 0.014(4) 0.011(3)
C30 0.048(4) 0.042(5) 0.025(4) -0.007(4) 0.012(3) 0.012(3)
C31 0.025(4) 0.043(4) 0.025(3) -0.002(3) 0.007(3) 0.006(3)
C32 0.025(3) 0.027(4) 0.018(3) 0.004(3) 0.008(3) -0.003(3)
C33 0.041(4) 0.026(4) 0.016(3) 0.007(3) 0.006(3) -0.006(3)
C34 0.085(6) 0.033(4) 0.030(4) -0.001(4) 0.019(4) -0.004(3)
C35 0.108(7) 0.034(5) 0.039(5) 0.019(5) 0.033(5) -0.002(4)
C36 0.057(5) 0.043(5) 0.030(4) 0.020(4) 0.026(4) 0.000(3)
C37 0.036(4) 0.039(4) 0.022(3) 0.009(3) 0.006(3) 0.007(3)
O38 0.020(2) 0.020(2) 0.021(2) 0.000(2) 0.008(2) -0.004(2)
C39 0.024(3) 0.020(3) 0.015(3) -0.002(3) 0.004(3) 0.002(3)
C40 0.015(3) 0.023(3) 0.029(3) -0.005(3) 0.005(3) -0.006(3)
C41 0.021(3) 0.028(4) 0.017(3) 0.002(3) 0.005(3) 0.006(3)
O42 0.016(2) 0.022(2) 0.026(2) -0.003(2) 0.008(2) -0.007(2)
C43 0.025(3) 0.017(3) 0.020(3) -0.002(3) 0.009(3) 0.004(3)
C44 0.018(3) 0.022(3) 0.022(3) -0.006(3) 0.003(3) 0.000(3)
C45 0.028(4) 0.027(4) 0.027(3) 0.001(3) 0.007(3) 0.001(3)
C46 0.037(4) 0.018(3) 0.036(4) -0.002(3) 0.016(3) -0.004(3)
C47 0.032(4) 0.034(4) 0.024(3) -0.006(3) 0.012(3) -0.009(3)
C48 0.026(3) 0.028(4) 0.021(3) 0.002(3) 0.009(3) 0.002(3)
C49 0.020(3) 0.017(3) 0.032(3) 0.003(2) 0.009(3) 0.003(3)
C50 0.027(4) 0.029(4) 0.037(4) -0.003(3) 0.015(3) -0.010(3)
C51 0.042(5) 0.038(4) 0.045(4) -0.003(3) 0.025(4) -0.010(3)
C52 0.028(4) 0.031(4) 0.073(5) 0.002(3) 0.022(4) -0.002(4)
C53 0.022(3) 0.041(4) 0.041(4) -0.004(3) 0.002(3) -0.001(4)
C54 0.024(3) 0.030(4) 0.033(4) -0.003(3) 0.009(3) -0.001(3)
O55 0.016(2) 0.024(2) 0.019(2) 0.002(2) 0.003(2) 0.000(2)
C56 0.021(3) 0.020(3) 0.015(3) 0.001(3) 0.001(2) -0.007(2)
C57 0.020(3) 0.025(3) 0.021(3) 0.008(3) -0.002(2) 0.007(3)
C58 0.022(3) 0.021(3) 0.015(3) 0.001(3) 0.002(2) -0.000(2)
O59 0.021(2) 0.019(2) 0.020(2) 0.003(2) 0.004(2) 0.001(2)
C60 0.019(3) 0.032(3) 0.011(3) -0.000(3) 0.004(2) -0.005(2)
C61 0.021(3) 0.033(3) 0.015(3) -0.001(3) 0.003(2) -0.008(3)
C62 0.017(3) 0.049(4) 0.024(3) -0.005(3) 0.008(3) -0.004(3)
C63 0.020(3) 0.062(5) 0.022(3) -0.005(3) 0.007(3) -0.019(3)
C64 0.013(3) 0.041(4) 0.029(3) 0.006(3) 0.004(3) -0.005(3)
C65 0.021(3) 0.032(4) 0.022(3) 0.004(3) 0.002(2) -0.005(3)
C66 0.020(3) 0.016(3) 0.028(3) 0.004(2) 0.008(3) 0.005(2)
C67 0.027(3) 0.023(3) 0.029(3) 0.010(3) 0.005(3) 0.003(3)
C68 0.029(3) 0.029(4) 0.035(4) -0.001(3) 0.005(3) 0.001(3)
C69 0.039(4) 0.024(4) 0.046(4) 0.001(3) 0.016(3) 0.015(3)
C70 0.049(4) 0.044(4) 0.032(4) 0.007(4) 0.006(3) 0.020(3)
C71 0.034(4) 0.034(4) 0.027(3) -0.004(3) 0.003(3) 0.004(3)
C72 0.026(3) 0.024(3) 0.024(3) -0.006(3) 0.008(3) 0.005(3)
O73 0.028(2) 0.043(3) 0.023(2) 0.003(2) 0.009(2) -0.000(2)
C74 0.029(3) 0.047(4) 0.027(3) -0.001(3) 0.006(3) -0.001(3)

loop_
_atom_type_symbol
_atom_type_description
_atom_type_scat_dispersion_real
_atom_type_scat_dispersion_imag
_atom_type_scat_source
Mn Mn 0.295 0.729 'International Tables Vol. IV (1974) Table 2.2B'
O O 0.008 0.006 'International Tables Vol. IV (1974) Table 2.2B'
C C 0.002 0.002 'International Tables Vol. IV (1974) Table 2.2B'
H H 0 0 'International Tables Vol. IV (1974) Table 2.2B'

loop_
_geom_angle_atom_site_label_1
_geom_angle_atom_site_label_2
_geom_angle_atom_site_label_3
_geom_angle
_geom_angle_site_symmetry_1
_geom_angle_site_symmetry_2
_geom_angle_site_symmetry_3
_geom_angle_publ_flag
Mn2 Mn1 Mn3 69.54(3) . . . no
Mn2 Mn1 Mn4 69.52(3) . . . no
Mn2 Mn1 O5 43.30(10) . . . no
Mn2 Mn1 O6 92.27(10) . . . no
Mn2 Mn1 O7 43.87(10) . . . no
Mn2 Mn1 O9 86.50(10) . . . no
Mn2 Mn1 O13 137.32(10) . . . no
Mn2 Mn1 O19 135.77(11) . . . no
Mn3 Mn1 Mn4 70.23(3) . . . no
Mn3 Mn1 O5 43.72(10) . . . no
Mn3 Mn1 O6 43.38(10) . . . no
Mn3 Mn1 O7 93.18(10) . . . no
Mn3 Mn1 O9 136.70(11) . . . no
Mn3 Mn1 O13 133.66(10) . . . no
Mn3 Mn1 O19 84.63(11) . . . no
Mn4 Mn1 O5 93.24(10) . . . no
Mn4 Mn1 O6 43.68(10) . . . no
Mn4 Mn1 O7 43.03(10) . . . no
Mn4 Mn1 O9 134.87(11) . . . no
Mn4 Mn1 O13 85.06(10) . . . no
Mn4 Mn1 O19 134.80(11) . . . no
O5 Mn1 O6 85.45(14) . . . no
O5 Mn1 O7 85.76(14) . . . no
O5 Mn1 O9 94.29(14) . . . no
O5 Mn1 O13 177.36(14) . . . no
O5 Mn1 O19 93.41(15) . . . no
O6 Mn1 O7 85.11(14) . . . no
O6 Mn1 O9 178.46(14) . . . no
O6 Mn1 O13 91.93(14) . . . no
O6 Mn1 O19 92.51(15) . . . no
O7 Mn1 O9 93.35(14) . . . no
O7 Mn1 O13 94.34(14) . . . no
O7 Mn1 O19 177.54(15) . . . no
O9 Mn1 O13 88.34(14) . . . no
O9 Mn1 O19 89.02(14) . . . no
O13 Mn1 O19 86.39(14) . . . no
Mn1 Mn2 O5 41.36(10) . . . no
Mn1 Mn2 O7 41.70(9) . . . no
Mn1 Mn2 O8 85.23(8) . . . no
Mn1 Mn2 O11 78.13(9) . . . no
Mn1 Mn2 O21 133.77(11) . . . no
Mn1 Mn2 O25 133.04(10) . . . no
O5 Mn2 O7 81.74(13) . . . no
O5 Mn2 O8 80.26(13) . . . no
O5 Mn2 O11 87.83(13) . . . no
O5 Mn2 O21 173.91(14) . . . no
O5 Mn2 O25 92.89(14) . . . no
O7 Mn2 O8 80.32(13) . . . no
O7 Mn2 O11 86.48(13) . . . no
O7 Mn2 O21 92.81(14) . . . no
O7 Mn2 O25 174.63(14) . . . no
O8 Mn2 O11 163.32(12) . . . no
O8 Mn2 O21 96.21(14) . . . no
O8 Mn2 O25 98.82(13) . . . no
O11 Mn2 O21 94.57(14) . . . no
O11 Mn2 O25 93.36(14) . . . no
O21 Mn2 O25 92.56(14) . . . no
Mn1 Mn3 O5 41.79(10) . . . no
Mn1 Mn3 O6 41.60(9) . . . no
Mn1 Mn3 O8 85.41(9) . . . no
Mn1 Mn3 O17 80.36(10) . . . no
Mn1 Mn3 O38 135.61(10) . . . no
Mn1 Mn3 O42 131.62(11) . . . no
O5 Mn3 O6 81.84(14) . . . no
O5 Mn3 O8 79.88(13) . . . no
O5 Mn3 O17 90.35(14) . . . no
O5 Mn3 O38 94.63(14) . . . no
O5 Mn3 O42 173.24(15) . . . no
O6 Mn3 O8 79.94(13) . . . no
O6 Mn3 O17 88.39(13) . . . no
O6 Mn3 O38 175.08(14) . . . no
O6 Mn3 O42 91.40(14) . . . no
O8 Mn3 O17 165.69(13) . . . no
O8 Mn3 O38 96.10(14) . . . no
O8 Mn3 O42 98.99(14) . . . no
O17 Mn3 O38 95.08(14) . . . no
O17 Mn3 O42 89.48(14) . . . no
O38 Mn3 O42 92.11(14) . . . no
Mn1 Mn4 O6 41.56(9) . . . no
Mn1 Mn4 O7 41.97(10) . . . no
Mn1 Mn4 O8 84.92(9) . . . no
Mn1 Mn4 O15 79.64(9) . . . no
Mn1 Mn4 O55 132.70(11) . . . no
Mn1 Mn4 O59 135.34(10) . . . no
O6 Mn4 O7 82.02(13) . . . no
O6 Mn4 O8 79.13(13) . . . no
O6 Mn4 O15 86.38(13) . . . no
O6 Mn4 O55 92.08(14) . . . no
O6 Mn4 O59 175.76(14) . . . no
O7 Mn4 O8 80.14(13) . . . no
O7 Mn4 O15 91.14(13) . . . no
O7 Mn4 O55 173.67(15) . . . no
O7 Mn4 O59 94.36(14) . . . no
O8 Mn4 O15 163.95(13) . . . no
O8 Mn4 O55 96.54(13) . . . no
O8 Mn4 O59 98.13(13) . . . no
O15 Mn4 O55 90.78(14) . . . no
O15 Mn4 O59 95.93(14) . . . no
O55 Mn4 O59 91.45(14) . . . no
Mn1 O5 Mn2 95.35(15) . . . no
Mn1 O5 Mn3 94.49(14) . . . no
Mn2 O5 Mn3 111.23(16) . . . no
Mn1 O6 Mn3 95.02(15) . . . no
Mn1 O6 Mn4 94.76(14) . . . no
Mn3 O6 Mn4 112.64(15) . . . no
Mn1 O7 Mn2 94.43(15) . . . no
Mn1 O7 Mn4 95.00(14) . . . no
Mn2 O7 Mn4 111.41(16) . . . no
Mn2 O8 Mn3 88.49(12) . . . no
Mn2 O8 Mn4 87.98(12) . . . no
Mn2 O8 C72 122.3(3) . . . no
Mn3 O8 Mn4 88.18(11) . . . no
Mn3 O8 C72 124.2(3) . . . no
Mn4 O8 C72 132.8(3) . . . no
Mn1 O9 C10 125.7(3) . . . no
Mn2 O11 C10 124.9(3) . . . no
Mn1 O13 C14 125.5(3) . . . no
Mn4 O15 C14 123.2(3) . . . no
Mn3 O17 C18 123.1(3) . . . no
Mn1 O19 C18 126.7(3) . . . no
Mn2 O21 C22 126.4(3) . . . no
Mn2 O25 C24 127.2(3) . . . no
Mn3 O38 C39 127.6(3) . . . no
Mn3 O42 C41 127.0(3) . . . no
Mn4 O55 C56 129.3(3) . . . no
Mn4 O59 C58 126.9(3) . . . no
O9 C10 O11 124.6(4) . . . no
O9 C10 C12 114.1(4) . . . no
O11 C10 C12 121.3(4) . . . no
O13 C14 O15 125.5(5) . . . no
O13 C14 C16 114.8(5) . . . no
O15 C14 C16 119.7(5) . . . no
O17 C18 O19 124.9(5) . . . no
O17 C18 C20 119.3(5) . . . no
O19 C18 C20 115.9(5) . . . no
O21 C22 C23 124.7(5) . . . no
O21 C22 C26 115.6(5) . . . no
C23 C22 C26 119.7(5) . . . no
C22 C23 C24 125.3(4) . . . no
O25 C24 C23 123.7(5) . . . no
O25 C24 C32 115.9(4) . . . no
C23 C24 C32 120.4(4) . . . no
C22 C26 C27 120.5(5) . . . no
C22 C26 C31 121.4(5) . . . no
C27 C26 C31 118.1(5) . . . no
C26 C27 C28 121.0(5) . . . no
C27 C28 C29 119.4(6) . . . no
C28 C29 C30 120.9(6) . . . no
C29 C30 C31 119.7(6) . . . no
C26 C31 C30 121.0(6) . . . no
C24 C32 C33 120.4(5) . . . no
C24 C32 C37 120.4(5) . . . no
C33 C32 C37 119.2(5) . . . no
C32 C33 C34 120.6(5) . . . no
C33 C34 C35 119.2(6) . . . no
C34 C35 C36 120.9(6) . . . no
C35 C36 C37 119.7(6) . . . no
C32 C37 C36 120.4(6) . . . no
O38 C39 C40 123.7(5) . . . no
O38 C39 C43 117.4(4) . . . no
C40 C39 C43 118.8(5) . . . no
C39 C40 C41 124.2(5) . . . no
O42 C41 C40 125.2(5) . . . no
O42 C41 C49 116.0(4) . . . no
C40 C41 C49 118.7(5) . . . no
C39 C43 C44 119.6(5) . . . no
C39 C43 C48 120.7(5) . . . no
C44 C43 C48 119.6(5) . . . no
C43 C44 C45 121.0(5) . . . no
C44 C45 C46 119.5(5) . . . no
C45 C46 C47 120.5(5) . . . no
C46 C47 C48 120.4(5) . . . no
C43 C48 C47 119.0(5) . . . no
C41 C49 C50 119.0(5) . . . no
C41 C49 C54 121.1(5) . . . no
C50 C49 C54 119.9(5) . . . no
C49 C50 C51 119.8(5) . . . no
C50 C51 C52 119.6(6) . . . no
C51 C52 C53 121.0(5) . . . no
C52 C53 C54 119.7(5) . . . no
C49 C54 C53 119.9(5) . . . no
O55 C56 C57 122.9(5) . . . no
O55 C56 C60 115.2(5) . . . no
C57 C56 C60 122.0(5) . . . no
C56 C57 C58 124.9(5) . . . no
O59 C58 C57 124.5(5) . . . no
O59 C58 C66 115.6(4) . . . no
C57 C58 C66 119.9(5) . . . no
C56 C60 C61 119.4(5) . . . no
C56 C60 C65 121.8(5) . . . no
C61 C60 C65 118.8(5) . . . no
C60 C61 C62 121.0(5) . . . no
C61 C62 C63 119.7(6) . . . no
C62 C63 C64 120.7(5) . . . no
C63 C64 C65 120.0(5) . . . no
C60 C65 C64 119.7(5) . . . no
C58 C66 C67 119.5(5) . . . no
C58 C66 C71 120.9(5) . . . no
C67 C66 C71 119.5(5) . . . no
C66 C67 C68 120.2(5) . . . no
C67 C68 C69 120.6(5) . . . no
C68 C69 C70 119.6(5) . . . no
C69 C70 C71 120.3(5) . . . no
C66 C71 C70 119.7(5) . . . no
O8 C72 O73 122.8(5) . . . no
O8 C72 C74 116.1(4) . . . no
O73 C72 C74 121.1(5) . . . no
C10 C12 H1 109.5(5) . . . no
C10 C12 H2 109.5(5) . . . no
C10 C12 H3 109.5(5) . . . no
H1 C12 H2 109.5(5) . . . no
H1 C12 H3 109.5(5) . . . no
H2 C12 H3 109.5(5) . . . no
C14 C16 H4 109.5(5) . . . no
C14 C16 H5 109.5(5) . . . no
C14 C16 H6 109.5(5) . . . no
H4 C16 H5 109.5(6) . . . no
H4 C16 H6 109.4(5) . . . no
H5 C16 H6 109.4(6) . . . no
C18 C20 H7 109.4(6) . . . no
C18 C20 H8 109.4(5) . . . no
C18 C20 H9 109.4(5) . . . no
H7 C20 H8 109.5(6) . . . no
H7 C20 H9 109.5(6) . . . no
H8 C20 H9 109.5(6) . . . no
C22 C23 H10 117.4(5) . . . no
C24 C23 H10 117.4(5) . . . no
C26 C27 H11 119.5(6) . . . no
C28 C27 H11 119.5(6) . . . no
C27 C28 H12 120.3(7) . . . no
C29 C28 H12 120.3(6) . . . no
C28 C29 H13 119.5(7) . . . no
C30 C29 H13 119.6(7) . . . no
C29 C30 H14 120.2(6) . . . no
C31 C30 H14 120.2(6) . . . no
C26 C31 H15 119.5(6) . . . no
C30 C31 H15 119.5(6) . . . no
C32 C33 H16 119.7(5) . . . no
C34 C33 H16 119.7(6) . . . no
C33 C34 H17 120.4(6) . . . no
C35 C34 H17 120.4(6) . . . no
C34 C35 H18 119.6(7) . . . no
C36 C35 H18 119.5(7) . . . no
C35 C36 H19 120.2(6) . . . no
C37 C36 H19 120.1(7) . . . no
C32 C37 H20 119.8(6) . . . no
C36 C37 H20 119.8(6) . . . no
C39 C40 H21 117.9(5) . . . no
C41 C40 H21 117.9(5) . . . no
C43 C44 H22 119.5(5) . . . no
C45 C44 H22 119.5(5) . . . no
C44 C45 H23 120.3(5) . . . no
C46 C45 H23 120.3(6) . . . no
C45 C46 H24 119.8(6) . . . no
C47 C46 H24 119.8(6) . . . no
C46 C47 H25 119.8(6) . . . no
C48 C47 H25 119.8(6) . . . no
C43 C48 H26 120.5(5) . . . no
C47 C48 H26 120.5(5) . . . no
C49 C50 H27 120.1(5) . . . no
C51 C50 H27 120.1(5) . . . no
C50 C51 H28 120.2(6) . . . no
C52 C51 H28 120.2(6) . . . no
C51 C52 H29 119.5(7) . . . no
C53 C52 H29 119.5(7) . . . no
C52 C53 H30 120.1(6) . . . no
C54 C53 H30 120.1(6) . . . no
C49 C54 H31 120.0(5) . . . no
C53 C54 H31 120.1(5) . . . no
C56 C57 H32 117.5(5) . . . no
C58 C57 H32 117.5(5) . . . no
C60 C61 H33 119.5(5) . . . no
C62 C61 H33 119.5(6) . . . no
C61 C62 H34 120.1(6) . . . no
C63 C62 H34 120.1(5) . . . no
C62 C63 H35 119.7(6) . . . no
C64 C63 H35 119.6(6) . . . no
C63 C64 H36 120.0(5) . . . no
C65 C64 H36 120.0(6) . . . no
C60 C65 H37 120.1(5) . . . no
C64 C65 H37 120.1(5) . . . no
C66 C67 H38 119.9(5) . . . no
C68 C67 H38 119.9(6) . . . no
C67 C68 H39 119.7(6) . . . no
C69 C68 H39 119.7(6) . . . no
C68 C69 H40 120.2(6) . . . no
C70 C69 H40 120.2(6) . . . no
C69 C70 H41 119.8(6) . . . no
C71 C70 H41 119.8(7) . . . no
C66 C71 H42 120.2(6) . . . no
C70 C71 H42 120.2(6) . . . no
C72 C74 H43 109.5(5) . . . no
C72 C74 H44 109.5(5) . . . no
C72 C74 H45 109.5(5) . . . no
H43 C74 H44 109.5(5) . . . no
H43 C74 H45 109.5(6) . . . no
H44 C74 H45 109.5(6) . . . no

loop_
_geom_bond_atom_site_label_1
_geom_bond_atom_site_label_2
_geom_bond_distance
_geom_bond_site_symmetry_1
_geom_bond_site_symmetry_2
_geom_bond_publ_flag
Mn1 Mn2 2.8113(10) . . no
C27 C28 1.389(8) . . no
Mn1 Mn3 2.7910(11) . . no
C28 C29 1.381(9) . . no
Mn1 Mn4 2.7941(11) . . no
C29 C30 1.374(9) . . no
Mn1 O5 1.866(3) . . no
C30 C31 1.371(8) . . no
Mn1 O6 1.860(3) . . no
C32 C33 1.373(8) . . no
Mn1 O7 1.876(3) . . no
C32 C37 1.411(7) . . no
Mn1 O9 1.923(3) . . no
C33 C34 1.386(8) . . no
Mn1 O13 1.961(3) . . no
C34 C35 1.399(10) . . no
Mn1 O19 1.941(3) . . no
C35 C36 1.366(10) . . no
Mn2 O5 1.936(3) . . no
C36 C37 1.377(8) . . no
Mn2 O7 1.954(3) . . no
C39 C40 1.398(7) . . no
Mn2 O8 2.281(3) . . no
C39 C43 1.473(7) . . no
Mn2 O11 2.173(3) . . no
C40 C41 1.392(7) . . no
Mn2 O21 1.918(3) . . no
C41 C49 1.487(7) . . no
Mn2 O25 1.914(3) . . no
C43 C44 1.390(7) . . no
Mn3 O5 1.935(3) . . no
C43 C48 1.399(7) . . no
Mn3 O6 1.924(3) . . no
C44 C45 1.383(8) . . no
Mn3 O8 2.297(4) . . no
C45 C46 1.379(8) . . no
Mn3 O17 2.141(3) . . no
C46 C47 1.387(8) . . no
Mn3 O38 1.926(3) . . no
C47 C48 1.398(8) . . no
Mn3 O42 1.912(3) . . no
C49 C50 1.387(7) . . no
Mn4 O6 1.936(3) . . no
C49 C54 1.386(8) . . no
Mn4 O7 1.914(3) . . no
C50 C51 1.387(8) . . no
Mn4 O8 2.320(3) . . no
C51 C52 1.375(9) . . no
Mn4 O15 2.154(3) . . no
C52 C53 1.372(9) . . no
Mn4 O55 1.913(3) . . no
C53 C54 1.385(7) . . no
Mn4 O59 1.932(3) . . no
C56 C57 1.396(7) . . no
O8 C72 1.305(6) . . no
C56 C60 1.485(7) . . no
O9 C10 1.302(6) . . no
C57 C58 1.396(7) . . no
O11 C10 1.247(6) . . no
C58 C66 1.482(7) . . no
O13 C14 1.273(6) . . no
C60 C61 1.383(8) . . no
O15 C14 1.252(6) . . no
C60 C65 1.397(8) . . no
O17 C18 1.250(6) . . no
C61 C62 1.381(7) . . no
O19 C18 1.297(6) . . no
C62 C63 1.363(8) . . no
O21 C22 1.302(6) . . no
C63 C64 1.379(8) . . no
O25 C24 1.301(6) . . no
C64 C65 1.386(7) . . no
O38 C39 1.293(6) . . no
C66 C67 1.392(8) . . no
O42 C41 1.287(6) . . no
C66 C71 1.394(8) . . no
O55 C56 1.287(6) . . no
C67 C68 1.378(8) . . no
O59 C58 1.296(6) . . no
C68 C69 1.375(8) . . no
O73 C72 1.216(6) . . no
C69 C70 1.392(9) . . no
C10 C12 1.484(7) . . no
C70 C71 1.387(8) . . no
C14 C16 1.515(7) . . no
C72 C74 1.528(7) . . no
C18 C20 1.489(8) . . no
C22 C23 1.377(7) . . no
C22 C26 1.473(7) . . no
C23 C24 1.391(7) . . no
C24 C32 1.471(7) . . no
C26 C27 1.383(8) . . no
C26 C31 1.410(8) . . no
C12 H1 0.950(5) . . no
C12 H2 0.950(5) . . no
C12 H3 0.950(5) . . no
C16 H4 0.950(6) . . no
C16 H5 0.950(6) . . no
C16 H6 0.950(6) . . no
C20 H7 0.950(6) . . no
C20 H8 0.950(6) . . no
C20 H9 0.950(6) . . no
C23 H10 0.950(5) . . no
C27 H11 0.950(6) . . no
C28 H12 0.950(7) . . no
C29 H13 0.950(6) . . no
C30 H14 0.950(6) . . no
C31 H15 0.950(6) . . no
C33 H16 0.950(5) . . no
C34 H17 0.950(7) . . no
C35 H18 0.950(6) . . no
C36 H19 0.950(6) . . no
C37 H20 0.950(6) . . no
C40 H21 0.950(5) . . no
C44 H22 0.950(5) . . no
C45 H23 0.950(5) . . no
C46 H24 0.950(5) . . no
C47 H25 0.950(5) . . no
C48 H26 0.950(5) . . no
C50 H27 0.950(6) . . no
C51 H28 0.950(6) . . no
C52 H29 0.950(6) . . no
C53 H30 0.950(6) . . no
C54 H31 0.950(5) . . no
C57 H32 0.950(5) . . no
C61 H33 0.950(5) . . no
C62 H34 0.950(6) . . no
C63 H35 0.950(5) . . no
C64 H36 0.950(6) . . no
C65 H37 0.950(6) . . no
C67 H38 0.950(5) . . no
C68 H39 0.950(6) . . no
C69 H40 0.950(6) . . no
C70 H41 0.950(6) . . no
C71 H42 0.950(6) . . no
C74 H43 0.950(6) . . no
C74 H44 0.950(6) . . no
C74 H45 0.950(5) . . no
